data_4080682
loop_
_publ_author_name
'Ibrahim, Nada'
'Vilhelmsen, Mie H\/ojer'
'Pernpointner, Markus'
'Rominger, Frank'
'Hashmi, A. Stephen K.'

_publ_section_title
;
 Gold Phenolate Complexes: Synthesis, Structure, and Reactivity
;
_journal_issue 9
_journal_name_full Organometallics
_journal_page_first 2576
_journal_paper_doi 10.1021/om400060s
_journal_volume 32
_journal_year 2013
_chemical_formula_sum 'C36 H44 Au N2 O1.5'
_chemical_formula_weight 725.70
_chemical_name_common '5 in manuscript'
_chemical_name_systematic
; 
 ? 
;
_space_group_IT_number 15
_symmetry_cell_setting monoclinic
_symmetry_space_group_name_Hall '-C 2yc'
_symmetry_space_group_name_H-M 'C 1 2/c 1'
_atom_sites_solution_hydrogens geom
_atom_sites_solution_primary direct
_atom_sites_solution_secondary difmap
_audit_creation_method SHELXL-97
_cell_angle_alpha 90.00
_cell_angle_beta 112.638(3)
_cell_angle_gamma 90.00
_cell_formula_units_Z 8
_cell_length_a 21.229(3)
_cell_length_b 14.067(2)
_cell_length_c 23.899(4)
_cell_measurement_reflns_used 7583
_cell_measurement_temperature 200(2)
_cell_measurement_theta_max 24.33
_cell_measurement_theta_min 2.18
_cell_volume 6587.1(17)
_computing_cell_refinement 'Bruker SAINT'
_computing_data_collection 'Bruker APEX'
_computing_data_reduction 'Bruker SAINT'
_computing_molecular_graphics 'Bruker SHELXTL'
_computing_publication_material 'Bruker SHELXTL'
_computing_structure_refinement 'SHELXL-97 (Sheldrick, 2008)'
_computing_structure_solution 'SHELXS-97 (Sheldrick, 2008)'
_diffrn_ambient_temperature 200(2)
_diffrn_measured_fraction_theta_full 0.994
_diffrn_measured_fraction_theta_max 0.994
_diffrn_measurement_device_type 'Bruker APEX'
_diffrn_measurement_method '\w scans'
_diffrn_radiation_monochromator graphite
_diffrn_radiation_source 'fine-focus sealed tube'
_diffrn_radiation_type MoK\a
_diffrn_radiation_wavelength 0.71073
_diffrn_reflns_av_R_equivalents 0.0440
_diffrn_reflns_av_sigmaI/netI 0.0381
_diffrn_reflns_limit_h_max 28
_diffrn_reflns_limit_h_min -28
_diffrn_reflns_limit_k_max 18
_diffrn_reflns_limit_k_min -18
_diffrn_reflns_limit_l_max 31
_diffrn_reflns_limit_l_min -31
_diffrn_reflns_number 34465
_diffrn_reflns_theta_full 28.39
_diffrn_reflns_theta_max 28.39
_diffrn_reflns_theta_min 1.78
_exptl_absorpt_coefficient_mu 4.497
_exptl_absorpt_correction_T_max 0.6144
_exptl_absorpt_correction_T_min 0.3362
_exptl_absorpt_correction_type multi-scan
_exptl_absorpt_process_details
;
Sheldrick, G. M. (2008). <i>SADABS</i>. University of G\"ottingen, Germany.
;
_exptl_crystal_colour colourless
_exptl_crystal_density_diffrn 1.463
_exptl_crystal_density_method 'not measured'
_exptl_crystal_description polyhedron
_exptl_crystal_F_000 2920
_exptl_crystal_size_max 0.31
_exptl_crystal_size_mid 0.20
_exptl_crystal_size_min 0.12
_refine_diff_density_max 3.454
_refine_diff_density_min -0.645
_refine_diff_density_rms 0.111
_refine_ls_extinction_method none
_refine_ls_goodness_of_fit_ref 1.053
_refine_ls_hydrogen_treatment constr
_refine_ls_matrix_type full
_refine_ls_number_parameters 350
_refine_ls_number_reflns 8207
_refine_ls_number_restraints 6
_refine_ls_restrained_S_all 1.053
_refine_ls_R_factor_all 0.0547
_refine_ls_R_factor_gt 0.0383
_refine_ls_shift/su_max 0.002
_refine_ls_shift/su_mean 0.000
_refine_ls_structure_factor_coef Fsqd
_refine_ls_weighting_details 'calc w=1/[\s^2^(Fo^2^)+(0.0456P)^2^+13.0889P] where P=(Fo^2^+2Fc^2^)/3'
_refine_ls_weighting_scheme calc
_refine_ls_wR_factor_gt 0.0895
_refine_ls_wR_factor_ref 0.0972
_reflns_number_gt 6311
_reflns_number_total 8207
_reflns_threshold_expression >2sigma(I)
_cod_data_source_file om400060s_si_002.cif
_cod_data_source_block ni13
_cod_depositor_comments
;
The following automatic conversions were performed:

'_symmetry_cell_setting' value 'Monoclinic' changed to 'monoclinic'
according to /home/saulius/struct/CIF-dictionaries/cif_core.dic
dictionary named 'cif_core.dic' version 2.3.1 from 2005-06-27.

Automatic conversion script
Id: cif_fix_values 1891 2012-01-12 08:04:46Z andrius 
;
_cod_original_cell_volume 6587.3(17)
_cod_original_sg_symbol_H-M C2/c
_cod_original_formula_sum 'C36 H44 Au N2 O1.50'
_cod_database_code 4080682

loop_
_symmetry_equiv_pos_as_xyz
'x, y, z'
'-x, y, -z+1/2'
'x+1/2, y+1/2, z'
'-x+1/2, y+1/2, -z+1/2'
'-x, -y, -z'
'x, -y, z-1/2'
'-x+1/2, -y+1/2, -z'
'x+1/2, -y+1/2, z-1/2'

loop_
_atom_site_label
_atom_site_type_symbol
_atom_site_fract_x
_atom_site_fract_y
_atom_site_fract_z
_atom_site_U_iso_or_equiv
_atom_site_adp_type
_atom_site_occupancy
_atom_site_symmetry_multiplicity
_atom_site_calc_flag
_atom_site_refinement_flags
_atom_site_disorder_assembly
_atom_site_disorder_group
Au1 Au 0.254466(9) 0.378417(11) -0.334003(7) 0.04016(7) Uani 1 1 d . . .
C1 C 0.2571(2) 0.2511(3) -0.29995(18) 0.0354(9) Uani 1 1 d . . .
N2 N 0.25584(18) 0.2265(2) -0.24567(15) 0.0352(8) Uani 1 1 d . . .
C3 C 0.2592(3) 0.1286(3) -0.2375(2) 0.0417(10) Uani 1 1 d . . .
H3 H 0.2594 0.0949 -0.2030 0.050 Uiso 1 1 calc R . .
C4 C 0.2621(3) 0.0913(3) -0.2883(2) 0.0441(11) Uani 1 1 d . . .
H4 H 0.2650 0.0258 -0.2966 0.053 Uiso 1 1 calc R . .
N5 N 0.26007(19) 0.1666(3) -0.32604(14) 0.0388(8) Uani 1 1 d . . .
C11 C 0.2473(2) 0.2905(3) -0.20133(18) 0.0353(9) Uani 1 1 d . . .
C12 C 0.3045(2) 0.3166(3) -0.15132(19) 0.0421(10) Uani 1 1 d . . .
C13 C 0.2931(3) 0.3688(3) -0.1063(2) 0.0538(13) Uani 1 1 d . . .
H13 H 0.3309 0.3876 -0.0711 0.065 Uiso 1 1 calc R . .
C14 C 0.2290(3) 0.3931(3) -0.1118(3) 0.0571(14) Uani 1 1 d . . .
H14 H 0.2225 0.4275 -0.0802 0.069 Uiso 1 1 calc R . .
C15 C 0.1731(3) 0.3681(3) -0.1632(3) 0.0559(13) Uani 1 1 d . . .
H15 H 0.1285 0.3860 -0.1669 0.067 Uiso 1 1 calc R . .
C16 C 0.1820(2) 0.3168(3) -0.2093(2) 0.0448(11) Uani 1 1 d . . .
C17 C 0.3762(3) 0.2945(4) -0.1466(3) 0.0606(14) Uani 1 1 d . . .
H17 H 0.3737 0.2399 -0.1742 0.073 Uiso 1 1 calc R . .
C19 C 0.1206(3) 0.2883(4) -0.2649(3) 0.0613(14) Uani 1 1 d . . .
H19 H 0.1380 0.2718 -0.2970 0.074 Uiso 1 1 calc R . .
C21 C 0.2605(2) 0.1543(3) -0.38580(18) 0.0371(9) Uani 1 1 d . . .
C22 C 0.1979(3) 0.1422(3) -0.4345(2) 0.0460(11) Uani 1 1 d . . .
C23 C 0.2010(3) 0.1249(4) -0.4907(2) 0.0610(15) Uani 1 1 d . . .
H23 H 0.1597 0.1164 -0.5250 0.073 Uiso 1 1 calc R . .
C24 C 0.2606(4) 0.1198(4) -0.4979(2) 0.0650(16) Uani 1 1 d . . .
H24 H 0.2605 0.1078 -0.5371 0.078 Uiso 1 1 calc R . .
C25 C 0.3222(3) 0.1318(4) -0.4493(3) 0.0592(14) Uani 1 1 d . . .
H25 H 0.3638 0.1290 -0.4554 0.071 Uiso 1 1 calc R . .
C26 C 0.3232(3) 0.1478(3) -0.3919(2) 0.0491(11) Uani 1 1 d . . .
C27 C 0.1305(3) 0.1483(4) -0.4273(2) 0.0589(13) Uani 1 1 d . . .
H27 H 0.1393 0.1360 -0.3837 0.071 Uiso 1 1 calc R . .
C29 C 0.3908(3) 0.1598(5) -0.3385(3) 0.0707(16) Uani 1 1 d . . .
H29 H 0.3835 0.1507 -0.2999 0.085 Uiso 1 1 calc R . .
O30 O 0.24707(19) 0.5089(2) -0.37158(15) 0.0500(8) Uani 1 1 d . . .
C31 C 0.2980(3) 0.5478(3) -0.3847(2) 0.0472(11) Uani 1 1 d . . .
C32 C 0.2835(4) 0.6301(4) -0.4210(3) 0.0623(15) Uani 1 1 d . . .
H32 H 0.2390 0.6566 -0.4350 0.075 Uiso 1 1 calc R . .
C33 C 0.3326(4) 0.6725(4) -0.4363(3) 0.0773(19) Uani 1 1 d . . .
H33 H 0.3217 0.7281 -0.4608 0.093 Uiso 1 1 calc R . .
C34 C 0.3972(4) 0.6362(5) -0.4169(4) 0.085(2) Uani 1 1 d . . .
H34 H 0.4309 0.6659 -0.4280 0.102 Uiso 1 1 calc R . .
C35 C 0.4127(3) 0.5565(5) -0.3813(3) 0.0763(18) Uani 1 1 d . . .
H35 H 0.4575 0.5310 -0.3675 0.092 Uiso 1 1 calc R . .
C36 C 0.3633(3) 0.5122(4) -0.3650(3) 0.0628(14) Uani 1 1 d . . .
H36 H 0.3748 0.4570 -0.3402 0.075 Uiso 1 1 calc R . .
C171 C 0.4233(4) 0.2663(6) -0.0823(3) 0.101(3) Uani 1 1 d . . .
H17A H 0.4687 0.2511 -0.0816 0.152 Uiso 1 1 calc R . .
H17B H 0.4046 0.2105 -0.0696 0.152 Uiso 1 1 calc R . .
H17C H 0.4269 0.3192 -0.0546 0.152 Uiso 1 1 calc R . .
C172 C 0.4056(4) 0.3795(6) -0.1678(4) 0.101(3) Uani 1 1 d . . .
H17D H 0.4515 0.3640 -0.1656 0.151 Uiso 1 1 calc R . .
H17E H 0.4080 0.4343 -0.1417 0.151 Uiso 1 1 calc R . .
H17F H 0.3762 0.3950 -0.2097 0.151 Uiso 1 1 calc R . .
C191 C 0.0864(4) 0.1998(6) -0.2539(4) 0.106(3) Uani 1 1 d . . .
H19A H 0.0473 0.1834 -0.2908 0.159 Uiso 1 1 calc R . .
H19B H 0.0709 0.2117 -0.2209 0.159 Uiso 1 1 calc R . .
H19C H 0.1191 0.1471 -0.2427 0.159 Uiso 1 1 calc R . .
C192 C 0.0702(4) 0.3677(6) -0.2898(4) 0.115(3) Uani 1 1 d . . .
H19D H 0.0316 0.3452 -0.3255 0.172 Uiso 1 1 calc R . .
H19E H 0.0924 0.4209 -0.3013 0.172 Uiso 1 1 calc R . .
H19F H 0.0536 0.3887 -0.2588 0.172 Uiso 1 1 calc R . .
C271 C 0.0775(3) 0.0753(5) -0.4654(4) 0.096(2) Uani 1 1 d . . .
H27A H 0.0353 0.0831 -0.4585 0.144 Uiso 1 1 calc R . .
H27B H 0.0954 0.0109 -0.4536 0.144 Uiso 1 1 calc R . .
H27C H 0.0682 0.0852 -0.5085 0.144 Uiso 1 1 calc R . .
C272 C 0.0995(3) 0.2460(4) -0.4428(3) 0.0739(17) Uani 1 1 d . . .
H27D H 0.0560 0.2476 -0.4375 0.111 Uiso 1 1 calc R . .
H27E H 0.0917 0.2609 -0.4850 0.111 Uiso 1 1 calc R . .
H27F H 0.1308 0.2930 -0.4159 0.111 Uiso 1 1 calc R . .
C291 C 0.4472(5) 0.0877(7) -0.3401(5) 0.136(4) Uani 1 1 d . . .
H29A H 0.4315 0.0224 -0.3392 0.204 Uiso 1 1 calc R . .
H29B H 0.4896 0.0985 -0.3048 0.204 Uiso 1 1 calc R . .
H29C H 0.4555 0.0976 -0.3773 0.204 Uiso 1 1 calc R . .
C292 C 0.4203(4) 0.2548(5) -0.3383(4) 0.110(3) Uani 1 1 d . . .
H29D H 0.4637 0.2603 -0.3034 0.165 Uiso 1 1 calc R . .
H29E H 0.3886 0.3036 -0.3356 0.165 Uiso 1 1 calc R . .
H29F H 0.4281 0.2636 -0.3758 0.165 Uiso 1 1 calc R . .
O40 O 0.1272(8) 0.5490(11) -0.4762(7) 0.155(5) Uiso 0.50 1 d PD A -1
H40 H 0.1544 0.5377 -0.4405 0.186 Uiso 0.50 1 calc PR A -1
C41 C 0.0583(5) 0.5161(9) -0.4842(5) 0.078(4) Uiso 0.50 1 d PGD A -1
C42 C 0.0067(6) 0.5293(10) -0.5410(5) 0.114(6) Uiso 0.50 1 d PGD A -1
H42 H 0.0169 0.5559 -0.5731 0.137 Uiso 0.50 1 calc PR A -1
C43 C -0.0600(6) 0.5035(10) -0.5509(6) 0.101(5) Uiso 0.50 1 d PGD A -1
H43 H -0.0953 0.5124 -0.5897 0.121 Uiso 0.50 1 calc PR A -1
C44 C -0.0750(6) 0.4645(10) -0.5040(8) 0.104(6) Uiso 0.50 1 d PGD A -1
H44 H -0.1205 0.4468 -0.5108 0.124 Uiso 0.50 1 calc PR A -1
C45 C -0.0233(8) 0.4514(10) -0.4472(7) 0.150(9) Uiso 0.50 1 d PGD A -1
H45 H -0.0336 0.4247 -0.4152 0.181 Uiso 0.50 1 calc PR A -1
C46 C 0.0433(7) 0.4772(10) -0.4373(5) 0.121(7) Uiso 0.50 1 d PGD A -1
H46 H 0.0786 0.4682 -0.3985 0.145 Uiso 0.50 1 calc PR A -1

loop_
_atom_site_aniso_label
_atom_site_aniso_U_11
_atom_site_aniso_U_22
_atom_site_aniso_U_33
_atom_site_aniso_U_23
_atom_site_aniso_U_13
_atom_site_aniso_U_12
Au1 0.06624(13) 0.02941(9) 0.02897(9) -0.00050(6) 0.02290(8) -0.00226(8)
C1 0.043(2) 0.036(2) 0.0268(18) -0.0008(16) 0.0123(17) -0.0030(17)
N2 0.049(2) 0.0303(17) 0.0273(16) -0.0025(13) 0.0156(15) -0.0053(14)
C3 0.064(3) 0.033(2) 0.030(2) 0.0023(18) 0.020(2) -0.001(2)
C4 0.065(3) 0.030(2) 0.037(2) -0.0013(18) 0.020(2) -0.001(2)
N5 0.064(2) 0.0311(18) 0.0230(16) -0.0010(13) 0.0186(16) -0.0010(16)
C11 0.051(3) 0.030(2) 0.0282(19) 0.0015(16) 0.0200(18) 0.0009(17)
C12 0.056(3) 0.035(2) 0.034(2) -0.0010(17) 0.015(2) 0.0001(19)
C13 0.082(4) 0.042(3) 0.037(2) -0.008(2) 0.023(2) -0.006(2)
C14 0.104(5) 0.035(2) 0.051(3) -0.003(2) 0.050(3) 0.000(3)
C15 0.073(4) 0.047(3) 0.064(3) 0.008(2) 0.045(3) 0.009(2)
C16 0.058(3) 0.044(2) 0.038(2) 0.0076(19) 0.025(2) 0.000(2)
C17 0.056(3) 0.063(3) 0.057(3) -0.016(3) 0.015(3) 0.000(3)
C19 0.046(3) 0.082(4) 0.056(3) 0.009(3) 0.021(2) 0.000(3)
C21 0.061(3) 0.0273(19) 0.0269(19) -0.0015(15) 0.0207(19) -0.0041(18)
C22 0.063(3) 0.038(2) 0.033(2) 0.0018(18) 0.014(2) -0.002(2)
C23 0.083(4) 0.065(3) 0.028(2) -0.007(2) 0.013(2) -0.016(3)
C24 0.111(5) 0.056(3) 0.038(3) -0.006(2) 0.039(3) -0.012(3)
C25 0.084(4) 0.058(3) 0.053(3) 0.001(2) 0.044(3) -0.005(3)
C26 0.065(3) 0.045(3) 0.043(3) 0.002(2) 0.027(2) -0.009(2)
C27 0.056(3) 0.071(4) 0.046(3) 0.009(3) 0.016(2) 0.003(3)
C29 0.060(4) 0.099(5) 0.053(3) 0.005(3) 0.023(3) -0.012(3)
O30 0.086(2) 0.0303(15) 0.0453(18) 0.0033(13) 0.0380(17) 0.0030(15)
C31 0.080(4) 0.034(2) 0.036(2) -0.0058(18) 0.031(2) -0.003(2)
C32 0.098(4) 0.045(3) 0.055(3) 0.013(2) 0.041(3) 0.005(3)
C33 0.128(6) 0.054(4) 0.066(4) 0.003(3) 0.055(4) -0.005(4)
C34 0.113(6) 0.069(4) 0.098(5) -0.017(4) 0.070(5) -0.025(4)
C35 0.071(4) 0.071(4) 0.089(5) -0.008(4) 0.034(4) -0.007(3)
C36 0.082(4) 0.046(3) 0.061(3) 0.004(2) 0.028(3) 0.004(3)
C171 0.077(5) 0.114(6) 0.086(5) 0.014(5) 0.002(4) 0.004(4)
C172 0.074(5) 0.135(8) 0.108(6) 0.000(5) 0.051(4) -0.008(4)
C191 0.076(5) 0.122(7) 0.094(5) 0.016(5) 0.003(4) -0.040(5)
C192 0.078(5) 0.128(8) 0.108(7) 0.036(5) 0.003(4) 0.025(5)
C271 0.069(4) 0.058(4) 0.143(7) 0.011(4) 0.020(4) -0.001(3)
C272 0.057(4) 0.072(4) 0.085(4) -0.009(3) 0.020(3) 0.001(3)
C291 0.102(7) 0.092(6) 0.199(11) 0.014(7) 0.042(7) 0.024(5)
C292 0.077(5) 0.084(5) 0.127(7) -0.011(5) -0.008(5) -0.020(4)

loop_
_atom_type_symbol
_atom_type_description
_atom_type_scat_dispersion_real
_atom_type_scat_dispersion_imag
_atom_type_scat_source
C C 0.0033 0.0016 'International Tables Vol C Tables 4.2.6.8 and 6.1.1.4'
H H 0.0000 0.0000 'International Tables Vol C Tables 4.2.6.8 and 6.1.1.4'
N N 0.0061 0.0033 'International Tables Vol C Tables 4.2.6.8 and 6.1.1.4'
O O 0.0106 0.0060 'International Tables Vol C Tables 4.2.6.8 and 6.1.1.4'
Au Au -2.0133 8.8022 'International Tables Vol C Tables 4.2.6.8 and 6.1.1.4'

loop_
_geom_angle_atom_site_label_1
_geom_angle_atom_site_label_2
_geom_angle_atom_site_label_3
_geom_angle
C1 Au1 O30 177.31(16)
N2 C1 N5 103.7(3)
N2 C1 Au1 128.7(3)
N5 C1 Au1 127.6(3)
C1 N2 C3 111.8(3)
C1 N2 C11 126.4(3)
C3 N2 C11 121.7(3)
C4 C3 N2 106.1(4)
C4 C3 H3 127.0
N2 C3 H3 127.0
C3 C4 N5 106.8(4)
C3 C4 H4 126.6
N5 C4 H4 126.6
C1 N5 C4 111.6(3)
C1 N5 C21 125.5(3)
C4 N5 C21 123.0(3)
C16 C11 C12 123.3(4)
C16 C11 N2 117.9(4)
C12 C11 N2 118.6(4)
C11 C12 C13 116.7(5)
C11 C12 C17 122.1(4)
C13 C12 C17 121.1(4)
C14 C13 C12 121.4(5)
C14 C13 H13 119.3
C12 C13 H13 119.3
C13 C14 C15 120.5(5)
C13 C14 H14 119.8
C15 C14 H14 119.8
C14 C15 C16 120.2(5)
C14 C15 H15 119.9
C16 C15 H15 119.9
C11 C16 C15 117.9(5)
C11 C16 C19 122.1(4)
C15 C16 C19 120.0(5)
C12 C17 C172 110.0(5)
C12 C17 C171 112.2(5)
C172 C17 C171 110.2(6)
C12 C17 H17 108.1
C172 C17 H17 108.1
C171 C17 H17 108.1
C192 C19 C191 111.4(6)
C192 C19 C16 113.1(6)
C191 C19 C16 111.8(5)
C192 C19 H19 106.7
C191 C19 H19 106.7
C16 C19 H19 106.7
C26 C21 C22 122.9(4)
C26 C21 N5 118.7(4)
C22 C21 N5 118.2(4)
C23 C22 C21 116.2(5)
C23 C22 C27 121.2(5)
C21 C22 C27 122.5(4)
C24 C23 C22 122.0(5)
C24 C23 H23 119.0
C22 C23 H23 119.0
C23 C24 C25 121.1(5)
C23 C24 H24 119.4
C25 C24 H24 119.4
C26 C25 C24 120.2(5)
C26 C25 H25 119.9
C24 C25 H25 119.9
C25 C26 C21 117.5(5)
C25 C26 C29 120.1(5)
C21 C26 C29 122.4(4)
C272 C27 C22 111.6(5)
C272 C27 C271 108.3(5)
C22 C27 C271 113.9(5)
C272 C27 H27 107.6
C22 C27 H27 107.6
C271 C27 H27 107.6
C292 C29 C26 111.5(5)
C292 C29 C291 104.8(6)
C26 C29 C291 112.9(6)
C292 C29 H29 109.2
C26 C29 H29 109.2
C291 C29 H29 109.2
C31 O30 Au1 122.6(3)
O30 C31 C36 124.2(5)
O30 C31 C32 118.1(5)
C36 C31 C32 117.6(5)
C33 C32 C31 121.0(6)
C33 C32 H32 119.5
C31 C32 H32 119.5
C34 C33 C32 121.0(6)
C34 C33 H33 119.5
C32 C33 H33 119.5
C33 C34 C35 119.1(6)
C33 C34 H34 120.4
C35 C34 H34 120.4
C34 C35 C36 120.8(7)
C34 C35 H35 119.6
C36 C35 H35 119.6
C31 C36 C35 120.5(6)
C31 C36 H36 119.8
C35 C36 H36 119.8
C17 C171 H17A 109.5
C17 C171 H17B 109.5
H17A C171 H17B 109.5
C17 C171 H17C 109.5
H17A C171 H17C 109.5
H17B C171 H17C 109.5
C17 C172 H17D 109.5
C17 C172 H17E 109.5
H17D C172 H17E 109.5
C17 C172 H17F 109.5
H17D C172 H17F 109.5
H17E C172 H17F 109.5
C19 C191 H19A 109.5
C19 C191 H19B 109.5
H19A C191 H19B 109.5
C19 C191 H19C 109.5
H19A C191 H19C 109.5
H19B C191 H19C 109.5
C19 C192 H19D 109.5
C19 C192 H19E 109.5
H19D C192 H19E 109.5
C19 C192 H19F 109.5
H19D C192 H19F 109.5
H19E C192 H19F 109.5
C27 C271 H27A 109.5
C27 C271 H27B 109.5
H27A C271 H27B 109.5
C27 C271 H27C 109.5
H27A C271 H27C 109.5
H27B C271 H27C 109.5
C27 C272 H27D 109.5
C27 C272 H27E 109.5
H27D C272 H27E 109.5
C27 C272 H27F 109.5
H27D C272 H27F 109.5
H27E C272 H27F 109.5
C29 C291 H29A 109.5
C29 C291 H29B 109.5
H29A C291 H29B 109.5
C29 C291 H29C 109.5
H29A C291 H29C 109.5
H29B C291 H29C 109.5
C29 C292 H29D 109.5
C29 C292 H29E 109.5
H29D C292 H29E 109.5
C29 C292 H29F 109.5
H29D C292 H29F 109.5
H29E C292 H29F 109.5
C41 O40 H40 109.5
C42 C41 C46 120.0
C42 C41 O40 117.1(9)
C46 C41 O40 122.8(9)
C43 C42 C41 120.0
C43 C42 H42 120.0
C41 C42 H42 120.0
C42 C43 C44 120.0
C42 C43 H43 120.0
C44 C43 H43 120.0
C43 C44 C45 120.0
C43 C44 H44 120.0
C45 C44 H44 120.0
C46 C45 C44 120.0
C46 C45 H45 120.0
C44 C45 H45 120.0
C45 C46 C41 120.0
C45 C46 H46 120.0
C41 C46 H46 120.0

loop_
_geom_bond_atom_site_label_1
_geom_bond_atom_site_label_2
_geom_bond_distance
Au1 C1 1.959(4)
Au1 O30 2.023(3)
C1 N2 1.353(5)
C1 N5 1.356(5)
N2 C3 1.388(5)
N2 C11 1.454(5)
C3 C4 1.347(6)
C3 H3 0.9500
C4 N5 1.381(6)
C4 H4 0.9500
N5 C21 1.442(5)
C11 C16 1.376(6)
C11 C12 1.386(6)
C12 C13 1.399(6)
C12 C17 1.516(7)
C13 C14 1.358(8)
C13 H13 0.9500
C14 C15 1.386(9)
C14 H14 0.9500
C15 C16 1.389(7)
C15 H15 0.9500
C16 C19 1.515(7)
C17 C172 1.522(9)
C17 C171 1.528(9)
C17 H17 1.0000
C19 C192 1.502(9)
C19 C191 1.514(9)
C19 H19 1.0000
C21 C26 1.397(7)
C21 C22 1.398(7)
C22 C23 1.392(7)
C22 C27 1.508(7)
C23 C24 1.343(9)
C23 H23 0.9500
C24 C25 1.384(9)
C24 H24 0.9500
C25 C26 1.383(7)
C25 H25 0.9500
C26 C29 1.518(8)
C27 C272 1.506(8)
C27 C271 1.537(9)
C27 H27 1.0000
C29 C292 1.475(9)
C29 C291 1.582(11)
C29 H29 1.0000
O30 C31 1.353(6)
C31 C36 1.374(7)
C31 C32 1.407(6)
C32 C33 1.368(9)
C32 H32 0.9500
C33 C34 1.365(10)
C33 H33 0.9500
C34 C35 1.369(10)
C34 H34 0.9500
C35 C36 1.398(8)
C35 H35 0.9500
C36 H36 0.9500
C171 H17A 0.9800
C171 H17B 0.9800
C171 H17C 0.9800
C172 H17D 0.9800
C172 H17E 0.9800
C172 H17F 0.9800
C191 H19A 0.9800
C191 H19B 0.9800
C191 H19C 0.9800
C192 H19D 0.9800
C192 H19E 0.9800
C192 H19F 0.9800
C271 H27A 0.9800
C271 H27B 0.9800
C271 H27C 0.9800
C272 H27D 0.9800
C272 H27E 0.9800
C272 H27F 0.9800
C291 H29A 0.9800
C291 H29B 0.9800
C291 H29C 0.9800
C292 H29D 0.9800
C292 H29E 0.9800
C292 H29F 0.9800
O40 C41 1.475(19)
O40 H40 0.8400
C41 C42 1.3900
C41 C46 1.3900
C42 C43 1.3900
C42 H42 0.9500
C43 C44 1.3900
C43 H43 0.9500
C44 C45 1.3900
C44 H44 0.9500
C45 C46 1.3900
C45 H45 0.9500
C46 H46 0.9500

loop_
_geom_torsion_atom_site_label_1
_geom_torsion_atom_site_label_2
_geom_torsion_atom_site_label_3
_geom_torsion_atom_site_label_4
_geom_torsion
O30 Au1 C1 N2 -102(3)
O30 Au1 C1 N5 78(3)
N5 C1 N2 C3 1.0(5)
Au1 C1 N2 C3 -179.4(3)
N5 C1 N2 C11 -174.8(4)
Au1 C1 N2 C11 4.7(6)
C1 N2 C3 C4 -0.5(5)
C11 N2 C3 C4 175.6(4)
N2 C3 C4 N5 -0.3(5)
N2 C1 N5 C4 -1.2(5)
Au1 C1 N5 C4 179.2(3)
N2 C1 N5 C21 178.2(4)
Au1 C1 N5 C21 -1.4(6)
C3 C4 N5 C1 1.0(5)
C3 C4 N5 C21 -178.4(4)
C1 N2 C11 C16 82.8(5)
C3 N2 C11 C16 -92.7(5)
C1 N2 C11 C12 -101.5(5)
C3 N2 C11 C12 83.1(5)
C16 C11 C12 C13 3.0(7)
N2 C11 C12 C13 -172.5(4)
C16 C11 C12 C17 -174.1(4)
N2 C11 C12 C17 10.5(6)
C11 C12 C13 C14 -0.6(7)
C17 C12 C13 C14 176.5(5)
C12 C13 C14 C15 -1.2(7)
C13 C14 C15 C16 0.8(7)
C12 C11 C16 C15 -3.4(7)
N2 C11 C16 C15 172.1(4)
C12 C11 C16 C19 179.1(4)
N2 C11 C16 C19 -5.4(6)
C14 C15 C16 C11 1.5(7)
C14 C15 C16 C19 179.0(5)
C11 C12 C17 C172 95.4(6)
C13 C12 C17 C172 -81.5(6)
C11 C12 C17 C171 -141.5(5)
C13 C12 C17 C171 41.6(7)
C11 C16 C19 C192 -137.3(6)
C15 C16 C19 C192 45.2(7)
C11 C16 C19 C191 95.9(6)
C15 C16 C19 C191 -81.5(7)
C1 N5 C21 C26 93.3(5)
C4 N5 C21 C26 -87.4(5)
C1 N5 C21 C22 -91.4(5)
C4 N5 C21 C22 87.9(5)
C26 C21 C22 C23 -1.2(7)
N5 C21 C22 C23 -176.3(4)
C26 C21 C22 C27 179.4(4)
N5 C21 C22 C27 4.4(6)
C21 C22 C23 C24 0.2(7)
C27 C22 C23 C24 179.5(5)
C22 C23 C24 C25 -0.1(8)
C23 C24 C25 C26 1.0(8)
C24 C25 C26 C21 -2.0(7)
C24 C25 C26 C29 179.3(5)
C22 C21 C26 C25 2.1(7)
N5 C21 C26 C25 177.2(4)
C22 C21 C26 C29 -179.1(5)
N5 C21 C26 C29 -4.1(7)
C23 C22 C27 C272 -83.5(6)
C21 C22 C27 C272 95.8(6)
C23 C22 C27 C271 39.5(7)
C21 C22 C27 C271 -141.2(5)
C25 C26 C29 C292 76.5(8)
C21 C26 C29 C292 -102.2(7)
C25 C26 C29 C291 -41.1(8)
C21 C26 C29 C291 140.2(6)
C1 Au1 O30 C31 -143(3)
Au1 O30 C31 C36 -11.8(6)
Au1 O30 C31 C32 168.1(3)
O30 C31 C32 C33 -179.5(5)
C36 C31 C32 C33 0.4(8)
C31 C32 C33 C34 0.1(9)
C32 C33 C34 C35 -0.4(10)
C33 C34 C35 C36 0.3(10)
O30 C31 C36 C35 179.4(5)
C32 C31 C36 C35 -0.5(8)
C34 C35 C36 C31 0.2(9)
C46 C41 C42 C43 0.0
O40 C41 C42 C43 -177.4(11)
C41 C42 C43 C44 0.0
C42 C43 C44 C45 0.0
C43 C44 C45 C46 0.0
C44 C45 C46 C41 0.0
C42 C41 C46 C45 0.0
O40 C41 C46 C45 177.2(11)
